data_4518910
loop_
_publ_author_name
'Thapa, Kedar Bahadur'
'Chen, Baojun'
'Bian, Li'
'Xu, Yixiu'
'He, Jiangang'
'Huang, Wei'
'Ju, Qiang'
'Fang, Zhenlan'

_publ_section_title
;
 Single-Metallic Thermoresponsive Coordination Network as a
 Dual-Parametric Luminescent Thermometer
;
_journal_name_full 'ACS Applied Materials &amp; Interfaces'
_journal_paper_doi 10.1021/acsami.1c07812
_journal_year 2021
_chemical_formula_sum 'C16 H18 Br2 Cu2 N4 O2'
_chemical_formula_weight 585.24
_space_group_IT_number 13
_space_group_name_Hall '-P 2yc'
_space_group_name_H-M_alt 'P 1 2/c 1'
_symmetry_cell_setting monoclinic
_symmetry_space_group_name_H-M 'P 1 2/c 1'
_atom_sites_solution_hydrogens geom
_atom_sites_solution_primary direct
_atom_sites_solution_secondary difmap
_audit_creation_method SHELXL-97
_cell_angle_alpha 90.00
_cell_angle_beta 107.702(5)
_cell_angle_gamma 90.00
_cell_formula_units_Z 4
_cell_length_a 13.117(2)
_cell_length_b 9.6735(14)
_cell_length_c 16.724(3)
_cell_measurement_reflns_used 5352
_cell_measurement_temperature 295(2)
_cell_measurement_theta_max 22.15
_cell_measurement_theta_min 3.16
_cell_volume 2021.6(6)
_computing_structure_refinement 'SHELXL-97 (Sheldrick, 1997)'
_computing_structure_solution 'SHELXS-97 (Sheldrick, 1990)'
_diffrn_ambient_temperature 295(2)
_diffrn_measured_fraction_theta_full 0.995
_diffrn_measured_fraction_theta_max 0.995
_diffrn_measurement_device_type 'CCD area detector'
_diffrn_measurement_method 'phi and omega scans'
_diffrn_radiation_monochromator graphite
_diffrn_radiation_source 'fine-focus sealed tube'
_diffrn_radiation_type MoK\a
_diffrn_radiation_wavelength 0.71073
_diffrn_reflns_av_R_equivalents 0.1075
_diffrn_reflns_av_sigmaI/netI 0.0571
_diffrn_reflns_limit_h_max 15
_diffrn_reflns_limit_h_min -15
_diffrn_reflns_limit_k_max 11
_diffrn_reflns_limit_k_min -11
_diffrn_reflns_limit_l_max 19
_diffrn_reflns_limit_l_min -19
_diffrn_reflns_number 29954
_diffrn_reflns_theta_full 24.82
_diffrn_reflns_theta_max 24.82
_diffrn_reflns_theta_min 3.16
_exptl_absorpt_coefficient_mu 6.074
_exptl_absorpt_correction_T_max 0.7451
_exptl_absorpt_correction_T_min 0.4278
_exptl_absorpt_correction_type multi-scan
_exptl_crystal_colour Yellow
_exptl_crystal_density_diffrn 1.923
_exptl_crystal_density_method 'not measured'
_exptl_crystal_description Columnar
_exptl_crystal_F_000 1144
_exptl_crystal_size_max 0.21
_exptl_crystal_size_mid 0.16
_exptl_crystal_size_min 0.08
_refine_diff_density_max 0.508
_refine_diff_density_min -0.534
_refine_diff_density_rms 0.103
_refine_ls_extinction_method none
_refine_ls_goodness_of_fit_ref 1.082
_refine_ls_hydrogen_treatment mixed
_refine_ls_matrix_type full
_refine_ls_number_parameters 235
_refine_ls_number_reflns 3478
_refine_ls_number_restraints 0
_refine_ls_restrained_S_all 1.082
_refine_ls_R_factor_all 0.1001
_refine_ls_R_factor_gt 0.0510
_refine_ls_shift/su_max 0.008
_refine_ls_shift/su_mean 0.001
_refine_ls_structure_factor_coef Fsqd
_refine_ls_weighting_details 'calc w=1/[\s^2^(Fo^2^)+(0.0398P)^2^+4.1307P] where P=(Fo^2^+2Fc^2^)/3'
_refine_ls_weighting_scheme calc
_refine_ls_wR_factor_gt 0.1019
_refine_ls_wR_factor_ref 0.1194
_reflns_number_gt 2086
_reflns_number_total 3478
_reflns_threshold_expression >2sigma(I)
_cod_data_source_file am1c07812_si_002.cif
_cod_data_source_block IAM21-1a
_cod_depositor_comments
;
The following automatic conversions were performed:

data item '_exptl_absorpt_correction_type' value 'Multi-scan' was
changed to 'multi-scan' in accordance with the
/home/data/users/saulius/crontab/automatic-downloads/rss-feeds/ACS/lib/dictionaries/cif_core.dic
dictionary named 'cif_core.dic' version 2.4.2 last updated on
2011-04-26.

data item '_symmetry_cell_setting' value 'Monoclinic' was changed to
'monoclinic' in accordance with the
/home/data/users/saulius/crontab/automatic-downloads/rss-feeds/ACS/lib/dictionaries/cif_core.dic
dictionary named 'cif_core.dic' version 2.4.2 last updated on
2011-04-26.

Automatic conversion script
Id: cif_fix_values 7556 2019-12-06 15:28:31Z antanas 
;
_cod_original_cell_volume 2021.5(5)
_cod_original_sg_symbol_H-M 'P2/c  '
_cod_database_code 4518910

loop_
_symmetry_equiv_pos_as_xyz
'x, y, z'
'-x, y, -z+1/2'
'-x, -y, -z'
'x, -y, z-1/2'

loop_
_atom_site_label
_atom_site_type_symbol
_atom_site_fract_x
_atom_site_fract_y
_atom_site_fract_z
_atom_site_U_iso_or_equiv
_atom_site_adp_type
_atom_site_occupancy
_atom_site_symmetry_multiplicity
_atom_site_calc_flag
_atom_site_refinement_flags
_atom_site_disorder_assembly
_atom_site_disorder_group
Br1 Br 0.95895(7) 0.90736(9) 0.10515(6) 0.0706(3) Uani 1 1 d . . .
Br2 Br 0.79627(7) 0.65926(9) 0.23844(6) 0.0719(3) Uani 1 1 d . . .
Cu2 Cu 0.87762(9) 0.86892(11) 0.21021(7) 0.0725(3) Uani 1 1 d . . .
Cu1 Cu 1.02461(8) 0.69520(10) 0.17067(7) 0.0672(3) Uani 1 1 d . . .
C12 C 0.1592(6) 1.3806(7) 0.4834(4) 0.0445(17) Uani 1 1 d . . .
C11 C 0.3238(6) 1.2673(8) 0.5703(4) 0.0456(17) Uani 1 1 d . . .
C1 C 0.7556(6) 1.0342(7) 0.2941(5) 0.0526(19) Uani 1 1 d . . .
H1A H 0.7685 0.9565 0.3284 0.063 Uiso 1 1 calc R . .
C10 C 0.4299(5) 1.2942(8) 0.6341(4) 0.0506(18) Uani 1 1 d . . .
H10A H 0.4267 1.2677 0.6892 0.061 Uiso 1 1 calc R . .
H10B H 0.4457 1.3923 0.6353 0.061 Uiso 1 1 calc R . .
C9 C 0.5188(6) 1.2138(8) 0.6141(4) 0.0536(19) Uani 1 1 d . . .
H9A H 0.5843 1.2240 0.6602 0.064 Uiso 1 1 calc R . .
H9B H 0.5002 1.1165 0.6091 0.064 Uiso 1 1 calc R . .
C5 C 0.7012(6) 1.1426(7) 0.3160(5) 0.0497(18) Uani 1 1 d . . .
C7 C 0.6265(6) 1.1800(8) 0.5135(5) 0.058(2) Uani 1 1 d . . .
H7A H 0.6922 1.1878 0.5597 0.070 Uiso 1 1 calc R . .
H7B H 0.6068 1.0830 0.5070 0.070 Uiso 1 1 calc R . .
C4 C 0.6792(6) 1.2560(8) 0.2625(5) 0.064(2) Uani 1 1 d . . .
H4A H 0.6409 1.3309 0.2732 0.077 Uiso 1 1 calc R . .
C6 C 0.6459(5) 1.2306(8) 0.4346(4) 0.0491(18) Uani 1 1 d . . .
C8 C 0.5383(6) 1.2608(8) 0.5349(5) 0.063(2) Uani 1 1 d . . .
H8A H 0.5575 1.3580 0.5401 0.075 Uiso 1 1 calc R . .
H8B H 0.4725 1.2517 0.4889 0.075 Uiso 1 1 calc R . .
C15 C -0.0398(6) 1.4060(9) 0.3741(5) 0.069(2) Uani 1 1 d . . .
H15A H -0.1083 1.4135 0.3365 0.082 Uiso 1 1 calc R . .
C13 C 0.0893(6) 1.2692(7) 0.4707(5) 0.056(2) Uani 1 1 d . . .
H13A H 0.1096 1.1868 0.4997 0.067 Uiso 1 1 calc R . .
C16 C 0.1236(6) 1.5009(8) 0.4410(5) 0.056(2) Uani 1 1 d . . .
H16A H 0.1701 1.5759 0.4506 0.068 Uiso 1 1 calc R . .
C2 C 0.7695(7) 1.1438(9) 0.1782(5) 0.071(2) Uani 1 1 d . . .
H2A H 0.7927 1.1449 0.1310 0.086 Uiso 1 1 calc R . .
C14 C -0.0091(6) 1.2844(8) 0.4148(6) 0.067(2) Uani 1 1 d . . .
H14A H -0.0565 1.2103 0.4040 0.081 Uiso 1 1 calc R . .
C3 C 0.7154(8) 1.2556(9) 0.1931(5) 0.078(3) Uani 1 1 d . . .
H3A H 0.7028 1.3310 0.1570 0.093 Uiso 1 1 calc R . .
N3 N 0.2635(5) 1.3799(6) 0.5392(3) 0.0480(14) Uani 1 1 d . . .
H3B H 0.2921 1.4591 0.5554 0.058 Uiso 1 1 calc R . .
N1 N 0.7911(5) 1.0325(6) 0.2277(4) 0.0592(17) Uani 1 1 d . . .
N2 N 0.6709(5) 1.1271(6) 0.3881(4) 0.0542(16) Uani 1 1 d . . .
H2B H 0.6676 1.0440 0.4053 0.065 Uiso 1 1 calc R . .
N4 N 0.0262(5) 1.5165(6) 0.3867(4) 0.0596(17) Uani 1 1 d . . .
O2 O 0.2934(4) 1.1490(5) 0.5490(3) 0.0565(13) Uani 1 1 d . . .
O1 O 0.6424(5) 1.3519(5) 0.4141(3) 0.0706(16) Uani 1 1 d . . .

loop_
_atom_site_aniso_label
_atom_site_aniso_U_11
_atom_site_aniso_U_22
_atom_site_aniso_U_33
_atom_site_aniso_U_23
_atom_site_aniso_U_13
_atom_site_aniso_U_12
Br1 0.0830(6) 0.0609(5) 0.0864(6) 0.0084(5) 0.0531(5) 0.0125(5)
Br2 0.0541(5) 0.0666(6) 0.0893(7) 0.0149(5) 0.0133(5) 0.0003(4)
Cu2 0.0824(8) 0.0676(7) 0.0839(8) 0.0141(6) 0.0498(6) 0.0216(6)
Cu1 0.0636(7) 0.0530(6) 0.0802(7) -0.0144(5) 0.0144(5) -0.0011(5)
C12 0.046(4) 0.041(4) 0.051(4) 0.007(3) 0.022(4) 0.002(3)
C11 0.044(4) 0.051(5) 0.047(4) 0.007(4) 0.021(4) 0.002(4)
C1 0.058(5) 0.046(4) 0.064(5) 0.009(4) 0.035(4) 0.006(4)
C10 0.045(4) 0.058(5) 0.052(4) -0.006(4) 0.021(4) 0.004(4)
C9 0.041(4) 0.067(5) 0.057(5) 0.005(4) 0.021(4) 0.003(4)
C5 0.055(5) 0.038(4) 0.062(5) 0.001(4) 0.026(4) 0.001(4)
C7 0.059(5) 0.062(5) 0.058(5) -0.002(4) 0.024(4) 0.002(4)
C4 0.077(6) 0.049(5) 0.079(6) 0.002(4) 0.041(5) 0.020(4)
C6 0.044(4) 0.049(5) 0.057(5) -0.004(4) 0.019(4) -0.003(4)
C8 0.058(5) 0.069(6) 0.065(5) 0.006(4) 0.024(4) 0.009(4)
C15 0.043(5) 0.062(6) 0.091(6) 0.012(5) 0.005(4) -0.008(4)
C13 0.053(5) 0.043(5) 0.079(6) 0.018(4) 0.029(4) 0.003(4)
C16 0.053(5) 0.042(5) 0.074(5) -0.002(4) 0.019(4) -0.008(4)
C2 0.097(7) 0.065(6) 0.066(5) 0.021(5) 0.046(5) 0.013(5)
C14 0.043(5) 0.043(5) 0.113(7) 0.016(5) 0.020(5) -0.008(4)
C3 0.116(8) 0.056(5) 0.076(6) 0.018(5) 0.051(6) 0.024(5)
N3 0.048(4) 0.039(3) 0.058(4) 0.000(3) 0.018(3) 0.000(3)
N1 0.066(4) 0.058(4) 0.063(4) 0.011(3) 0.033(4) 0.007(3)
N2 0.072(4) 0.040(4) 0.066(4) 0.005(3) 0.044(4) 0.005(3)
N4 0.048(4) 0.050(4) 0.074(4) 0.000(3) 0.008(3) -0.003(3)
O2 0.052(3) 0.044(3) 0.073(4) 0.001(3) 0.017(3) -0.002(3)
O1 0.106(5) 0.042(3) 0.074(4) 0.000(3) 0.044(3) -0.002(3)

loop_
_atom_type_symbol
_atom_type_description
_atom_type_scat_dispersion_real
_atom_type_scat_dispersion_imag
_atom_type_scat_source
C C 0.0033 0.0016 'International Tables Vol C Tables 4.2.6.8 and 6.1.1.4'
H H 0.0000 0.0000 'International Tables Vol C Tables 4.2.6.8 and 6.1.1.4'
N N 0.0061 0.0033 'International Tables Vol C Tables 4.2.6.8 and 6.1.1.4'
O O 0.0106 0.0060 'International Tables Vol C Tables 4.2.6.8 and 6.1.1.4'
Cu Cu 0.3201 1.2651 'International Tables Vol C Tables 4.2.6.8 and 6.1.1.4'
Br Br -0.2901 2.4595 'International Tables Vol C Tables 4.2.6.8 and 6.1.1.4'

loop_
_geom_angle_atom_site_label_1
_geom_angle_atom_site_label_2
_geom_angle_atom_site_label_3
_geom_angle
_geom_angle_site_symmetry_1
_geom_angle_site_symmetry_3
_geom_angle_publ_flag
Cu2 Br1 Cu1 72.52(4) . . ?
Cu1 Br2 Cu2 66.14(4) 2_755 . ?
N1 Cu2 Br1 112.81(17) . . ?
N1 Cu2 Br2 109.28(18) . . ?
Br1 Cu2 Br2 127.64(6) . . ?
N1 Cu2 Cu1 123.95(18) . 2_755 ?
Br1 Cu2 Cu1 116.21(5) . 2_755 ?
Br2 Cu2 Cu1 56.92(4) . 2_755 ?
N1 Cu2 Cu1 165.31(18) . . ?
Br1 Cu2 Cu1 54.01(4) . . ?
Br2 Cu2 Cu1 85.30(4) . . ?
Cu1 Cu2 Cu1 65.16(5) 2_755 . ?
N4 Cu1 Br1 120.63(19) 2_645 . ?
N4 Cu1 Br2 107.38(19) 2_645 2_755 ?
Br1 Cu1 Br2 124.56(5) . 2_755 ?
N4 Cu1 Cu2 159.51(19) 2_645 2_755 ?
Br1 Cu1 Cu2 79.68(5) . 2_755 ?
Br2 Cu1 Cu2 56.94(4) 2_755 2_755 ?
N4 Cu1 Cu2 118.95(19) 2_645 . ?
Br1 Cu1 Cu2 53.47(3) . . ?
Br2 Cu1 Cu2 123.45(5) 2_755 . ?
Cu2 Cu1 Cu2 69.33(5) 2_755 . ?
N4 Cu1 Cu1 107.72(19) 2_645 2_755 ?
Br1 Cu1 Cu1 105.77(4) . 2_755 ?
Br2 Cu1 Cu1 82.46(5) 2_755 2_755 ?
Cu2 Cu1 Cu1 60.09(4) 2_755 2_755 ?
Cu2 Cu1 Cu1 54.75(4) . 2_755 ?
C16 C12 C13 118.4(7) . . ?
C16 C12 N3 117.3(6) . . ?
C13 C12 N3 124.2(6) . . ?
O2 C11 N3 122.5(7) . . ?
O2 C11 C10 121.3(7) . . ?
N3 C11 C10 116.2(7) . . ?
N1 C1 C5 125.0(7) . . ?
C11 C10 C9 111.3(6) . . ?
C8 C9 C10 112.9(6) . . ?
C1 C5 N2 117.2(6) . . ?
C1 C5 C4 116.8(6) . . ?
N2 C5 C4 125.9(6) . . ?
C6 C7 C8 112.4(6) . . ?
C3 C4 C5 118.8(7) . . ?
O1 C6 N2 122.6(7) . . ?
O1 C6 C7 124.1(7) . . ?
N2 C6 C7 113.3(6) . . ?
C9 C8 C7 113.4(6) . . ?
N4 C15 C14 121.9(7) . . ?
C14 C13 C12 117.9(7) . . ?
N4 C16 C12 123.7(7) . . ?
N1 C2 C3 123.6(7) . . ?
C13 C14 C15 121.1(7) . . ?
C2 C3 C4 119.3(7) . . ?
C11 N3 C12 126.7(6) . . ?
C1 N1 C2 116.4(6) . . ?
C1 N1 Cu2 119.1(5) . . ?
C2 N1 Cu2 124.5(5) . . ?
C6 N2 C5 126.7(6) . . ?
C16 N4 C15 116.9(7) . . ?
C16 N4 Cu1 122.5(5) . 2_665 ?
C15 N4 Cu1 120.5(5) . 2_665 ?

loop_
_geom_bond_atom_site_label_1
_geom_bond_atom_site_label_2
_geom_bond_distance
_geom_bond_site_symmetry_2
_geom_bond_publ_flag
Br1 Cu2 2.3460(12) . ?
Br1 Cu1 2.3624(14) . ?
Br2 Cu1 2.4041(14) 2_755 ?
Br2 Cu2 2.4044(14) . ?
Cu2 N1 2.019(6) . ?
Cu2 Cu1 2.6238(15) 2_755 ?
Cu2 Cu1 2.7847(14) . ?
Cu1 N4 1.991(6) 2_645 ?
Cu1 Br2 2.4041(14) 2_755 ?
Cu1 Cu2 2.6238(15) 2_755 ?
Cu1 Cu1 2.915(2) 2_755 ?
C12 C16 1.368(9) . ?
C12 C13 1.388(9) . ?
C12 N3 1.403(9) . ?
C11 O2 1.229(8) . ?
C11 N3 1.354(9) . ?
C11 C10 1.496(10) . ?
C1 N1 1.329(8) . ?
C1 C5 1.379(9) . ?
C10 C9 1.521(9) . ?
C9 C8 1.495(9) . ?
C5 N2 1.388(8) . ?
C5 C4 1.390(10) . ?
C7 C6 1.500(9) . ?
C7 C8 1.526(10) . ?
C4 C3 1.380(10) . ?
C6 O1 1.220(8) . ?
C6 N2 1.367(9) . ?
C15 N4 1.351(9) . ?
C15 C14 1.357(10) . ?
C13 C14 1.352(10) . ?
C16 N4 1.332(9) . ?
C2 N1 1.335(9) . ?
C2 C3 1.357(11) . ?
N4 Cu1 1.991(6) 2_665 ?
